data_2102117
loop_
_publ_author_name
'Krogh Andersen, Anne Marie'
'Norby, Poul'

_publ_section_title
;
 <i>Ab initio</i> structure determination and Rietveld refinement of a
 high-temperature phase of zirconium hydrogen phosphate and a new
 polymorph of zirconium pyrophosphate from <i>in situ</i>
 temperature-resolved powder diffraction data
;
_journal_issue 4
_journal_name_full 'Acta Crystallographica Section B'
_journal_page_first 618
_journal_page_last 625
_journal_paper_doi 10.1107/S0108768100003645
_journal_volume 56
_journal_year 2000
_chemical_formula_structural Zr(HPO~4~)~2~
_chemical_formula_sum 'H2 O8 P2 Zr'
_chemical_formula_weight 283.18
_chemical_name_common 'Zirconium Hydrogen Phosphate'
_chemical_name_systematic 'Zirconium Bis(hydrogenortophosphate)'
_space_group_IT_number 58
_space_group_name_Hall '-P 2 2n'
_space_group_name_H-M_alt 'P n n m'
_symmetry_cell_setting orthorhombic
_symmetry_space_group_name_Hall '-P 2 2n'
_symmetry_space_group_name_H-M 'P n n m'
_cell_angle_alpha 90.0
_cell_angle_beta 90.0
_cell_angle_gamma 90.0
_cell_formula_units_Z 2
_cell_length_a 8.1935(2)
_cell_length_b 7.7090(2)
_cell_length_c 5.40800(10)
_cell_measurement_temperature 598
_cell_volume 341.59(2)
_computing_structure_refinement GSAS
_diffrn_measurement_device_type 'NSLS beamline X7B, BNL'
_diffrn_radiation_source 'X-ray synchrotron'
_diffrn_radiation_type synchrotron
_diffrn_radiation_wavelength .9336
_diffrn_reflns_number 304
_exptl_absorpt_coefficient_mu 1.04
_exptl_absorpt_correction_type none
_exptl_crystal_density_diffrn 2.74
_exptl_crystal_density_method 'not measured'
_refine_ls_goodness_of_fit_all 2.34
_refine_ls_hydrogen_treatment udef
_refine_ls_number_parameters 57
_refine_ls_number_reflns 304
_refine_ls_number_restraints 0
_refine_ls_shift/su_max .01
_refine_ls_shift/su_mean .01
_refine_ls_structure_factor_coef Fsqd
_refine_ls_weighting_scheme sigma
_reflns_number_gt 304
_reflns_number_total 304
_cod_data_source_file os0045.cif
_cod_database_code 2102117

loop_
_symmetry_equiv_pos_as_xyz
+x,+y,+z
-x+1/2,+y+1/2,+z+1/2
+x+1/2,-y+1/2,+z+1/2
-x,-y,+z
-x,-y,-z
+x+1/2,-y+1/2,-z+1/2
-x+1/2,+y+1/2,-z+1/2
+x,+y,-z

loop_
_atom_site_label
_atom_site_fract_x
_atom_site_fract_y
_atom_site_fract_z
_atom_site_U_iso_or_equiv
_atom_site_thermal_displace_type
_atom_site_occupancy
Zr .0 .5 .0 .0290(10) Uiso 1.0
P1 .3491(10) .2442(11) .0 .040(2) Uiso .5
P2 .2776(9) .1612(9) .0 .027(2) Uiso .5
O1 .3828(6) .1475(7) .7696(7) .043(2) Uiso 1.0
O2 .1881(9) .3234(9) .0 .032(3) Uiso 1.0
O3 -.0170(3) .0990(15) .5 .100(6) Uiso .5
O4 .1479(12) .016(2) .0 .040(4) Uiso .5

loop_
_atom_type_symbol
_atom_type_description
_atom_type_scat_dispersion_real
_atom_type_scat_dispersion_imag
_atom_type_scat_source
O O .0106 .0060 'International Tables Vol C Tables 4.2.6.8 and 6.1.1.4'
H H .0000 .0000 'International Tables Vol C Tables 4.2.6.8 and 6.1.1.4'
P P .1023 .0942 'International Tables Vol C Tables 4.2.6.8 and 6.1.1.4'
Zr Zr -2.9673 .5597 'International Tables Vol C Tables 4.2.6.8 and 6.1.1.4'
